data_2232697
loop_
_publ_author_name
'Al-Adiwish, Wedad M.'
'Yaacob, W. A.'
'Adan, D.'
'Mohamed Tahir, Mohamed Ibrahim'
'Kassim, Mohammad B.'

_publ_section_title
;
 3-Oxo-5-(piperidin-1-yl)-2,3-dihydro-1<i>H</i>-pyrazole-4-carbonitrile
;
_journal_coeditor_code HB6450
_journal_issue 12
_journal_name_full 'Acta Crystallographica Section E'
_journal_page_first o3318
_journal_paper_doi 10.1107/S1600536811047714
_journal_volume 67
_journal_year 2011
_chemical_formula_iupac 'C9 H12 N4 O'
_chemical_formula_moiety 'C9 H12 N4 O'
_chemical_formula_sum 'C9 H12 N4 O'
_chemical_formula_weight 192.23
_chemical_melting_point 527
_chemical_name_systematic
;
3-Oxo-5-(piperidin-1-yl)-2,3-dihydro-1<i>H</i>-pyrazole-4-carbonitrile
;
_space_group_IT_number 2
_symmetry_cell_setting triclinic
_symmetry_space_group_name_Hall '-P 1'
_symmetry_space_group_name_H-M 'P -1'
_atom_sites_solution_hydrogens geom
_atom_sites_solution_primary direct
_atom_sites_solution_secondary difmap
_audit_creation_method SHELXL-97
_cell_angle_alpha 89.280(6)
_cell_angle_beta 75.934(7)
_cell_angle_gamma 71.906(6)
_cell_formula_units_Z 2
_cell_length_a 7.2667(5)
_cell_length_b 7.9624(5)
_cell_length_c 8.8306(8)
_cell_measurement_reflns_used 3129
_cell_measurement_temperature 150
_cell_measurement_theta_max 71
_cell_measurement_theta_min 5
_cell_volume 470.01(7)
_computing_cell_refinement 'CrysAlis RED (Oxford Diffraction, 2002)'
_computing_data_collection '<i>Gemini User Manual</i> (Oxford Diffraction, 2006)'
_computing_data_reduction 'CrysAlis RED (Oxford Diffraction, 2002)'
_computing_molecular_graphics 'SHELXTL (Sheldrick, 2008)'
_computing_publication_material
;
SHELXTL (Sheldrick, 2008), PARST (Nardelli, 1995), PLATON (Spek,
2009) and
publCIF (Westrip, 2010)
;
_computing_structure_refinement 'SHELXL97 (Sheldrick, 2008)'
_computing_structure_solution 'SHELXS97 (Sheldrick, 2008)'
_diffrn_ambient_temperature 150
_diffrn_measured_fraction_theta_full 0.975
_diffrn_measured_fraction_theta_max 0.975
_diffrn_measurement_device area
_diffrn_measurement_device_type 'Oxford Diffraction Gemini'
_diffrn_measurement_method \w/2\q
_diffrn_radiation_monochromator graphite
_diffrn_radiation_source 'fine-focus sealed tube'
_diffrn_radiation_type CuK\a
_diffrn_radiation_wavelength 1.54178
_diffrn_reflns_av_R_equivalents 0.0130
_diffrn_reflns_av_sigmaI/netI 0.0135
_diffrn_reflns_limit_h_max 8
_diffrn_reflns_limit_h_min -8
_diffrn_reflns_limit_k_max 9
_diffrn_reflns_limit_k_min -9
_diffrn_reflns_limit_l_max 10
_diffrn_reflns_limit_l_min -10
_diffrn_reflns_number 5083
_diffrn_reflns_theta_full 70.94
_diffrn_reflns_theta_max 70.88
_diffrn_reflns_theta_min 5.18
_diffrn_standards_number 0
_exptl_absorpt_coefficient_mu 0.771
_exptl_absorpt_correction_T_max 0.9064
_exptl_absorpt_correction_T_min 0.8486
_exptl_absorpt_correction_type multi-scan
_exptl_absorpt_process_details
;
(CrysAlis RED; Oxford Diffraction, 2006)
;
_exptl_crystal_colour colourless
_exptl_crystal_density_diffrn 1.358
_exptl_crystal_density_method 'not measured'
_exptl_crystal_description block
_exptl_crystal_F_000 204
_exptl_crystal_size_max 0.22
_exptl_crystal_size_mid 0.19
_exptl_crystal_size_min 0.13
_refine_diff_density_max 0.737
_refine_diff_density_min -0.606
_refine_ls_extinction_method none
_refine_ls_goodness_of_fit_ref 1.113
_refine_ls_hydrogen_treatment constr
_refine_ls_matrix_type full
_refine_ls_number_parameters 127
_refine_ls_number_reflns 1803
_refine_ls_number_restraints 0
_refine_ls_restrained_S_all 1.113
_refine_ls_R_factor_all 0.0593
_refine_ls_R_factor_gt 0.0568
_refine_ls_shift/su_max 0.000
_refine_ls_shift/su_mean 0.000
_refine_ls_structure_factor_coef Fsqd
_refine_ls_weighting_details 'calc w=1/[\s^2^(Fo^2^)+(0.0971P)^2^+0.2641P] where P=(Fo^2^+2Fc^2^)/3'
_refine_ls_weighting_scheme calc
_refine_ls_wR_factor_gt 0.1636
_refine_ls_wR_factor_ref 0.1664
_reflns_number_gt 1627
_reflns_number_total 1803
_reflns_threshold_expression I>2sigma(I)
_cod_data_source_file hb6450.cif
_cod_data_source_block I
_cod_original_cell_volume 470.01(6)
_cod_database_code 2232697
_cod_database_fobs_code 2232697

loop_
_symmetry_equiv_pos_as_xyz
'x, y, z'
'-x, -y, -z'

loop_
_atom_site_type_symbol
_atom_site_label
_atom_site_fract_x
_atom_site_fract_y
_atom_site_fract_z
_atom_site_U_iso_or_equiv
_atom_site_adp_type
_atom_site_calc_flag
_atom_site_refinement_flags
_atom_site_occupancy
_atom_site_symmetry_multiplicity
O O1 1.2334(2) 0.03312(18) 0.39572(17) 0.0334(4) Uani d . 1 1
N N1 0.8756(2) 0.6211(2) 0.2901(2) 0.0306(4) Uani d . 1 1
N N2 0.8011(2) 0.3667(2) 0.38329(19) 0.0273(4) Uani d . 1 1
H H2 0.6730 0.4130 0.4070 0.033 Uiso calc R 1 1
N N3 0.9078(2) 0.1884(2) 0.39566(19) 0.0285(4) Uani d . 1 1
H H3 0.8563 0.1043 0.4146 0.034 Uiso calc R 1 1
N N4 1.4774(3) 0.3703(3) 0.2487(2) 0.0397(5) Uani d . 1 1
C C1 1.0124(3) 0.7167(3) 0.2139(3) 0.0349(5) Uani d . 1 1
H H1A 1.1496 0.6418 0.2014 0.042 Uiso calc R 1 1
H H1B 0.9907 0.8218 0.2789 0.042 Uiso calc R 1 1
C C2 0.9771(4) 0.7692(3) 0.0547(3) 0.0394(5) Uani d . 1 1
H H2A 1.0165 0.6635 -0.0144 0.047 Uiso calc R 1 1
H H2B 1.0596 0.8413 0.0094 0.047 Uiso calc R 1 1
C C3 0.7585(4) 0.8722(3) 0.0673(3) 0.0424(6) Uani d . 1 1
H H3A 0.7234 0.9851 0.1253 0.051 Uiso calc R 1 1
H H3B 0.7386 0.8954 -0.0366 0.051 Uiso calc R 1 1
C C4 0.6237(3) 0.7685(3) 0.1497(3) 0.0380(5) Uani d . 1 1
H H4A 0.4847 0.8390 0.1628 0.046 Uiso calc R 1 1
H H4B 0.6491 0.6610 0.0865 0.046 Uiso calc R 1 1
C C5 0.6632(3) 0.7218(3) 0.3084(2) 0.0333(5) Uani d . 1 1
H H5A 0.6282 0.8293 0.3742 0.040 Uiso calc R 1 1
H H5B 0.5808 0.6517 0.3588 0.040 Uiso calc R 1 1
C C6 0.9374(3) 0.4540(2) 0.3267(2) 0.0249(4) Uani d . 1 1
C C7 1.1293(3) 0.3363(2) 0.3210(2) 0.0252(4) Uani d . 1 1
C C8 1.1054(3) 0.1702(2) 0.3729(2) 0.0262(4) Uani d . 1 1
C C9 1.3185(3) 0.3601(3) 0.2816(2) 0.0289(5) Uani d . 1 1

loop_
_atom_site_aniso_label
_atom_site_aniso_U_11
_atom_site_aniso_U_22
_atom_site_aniso_U_33
_atom_site_aniso_U_12
_atom_site_aniso_U_13
_atom_site_aniso_U_23
O1 0.0258(7) 0.0273(7) 0.0420(8) -0.0030(6) -0.0067(6) 0.0098(6)
N1 0.0276(9) 0.0285(9) 0.0356(9) -0.0062(7) -0.0116(7) 0.0092(7)
N2 0.0200(8) 0.0254(8) 0.0343(9) -0.0032(6) -0.0082(6) 0.0071(6)
N3 0.0254(8) 0.0232(8) 0.0371(9) -0.0070(7) -0.0092(7) 0.0072(6)
N4 0.0283(10) 0.0412(11) 0.0545(11) -0.0131(8) -0.0169(8) 0.0118(8)
C1 0.0353(11) 0.0276(10) 0.0462(12) -0.0126(9) -0.0152(9) 0.0095(9)
C2 0.0445(13) 0.0297(11) 0.0387(12) -0.0095(9) -0.0038(9) 0.0084(9)
C3 0.0532(14) 0.0321(11) 0.0331(11) -0.0007(10) -0.0116(10) 0.0076(9)
C4 0.0364(11) 0.0332(11) 0.0388(11) 0.0013(9) -0.0154(9) 0.0018(9)
C5 0.0295(11) 0.0274(10) 0.0382(11) -0.0016(8) -0.0093(8) 0.0061(8)
C6 0.0271(10) 0.0274(10) 0.0215(8) -0.0078(8) -0.0095(7) 0.0035(7)
C7 0.0244(9) 0.0259(10) 0.0257(9) -0.0066(7) -0.0090(7) 0.0029(7)
C8 0.0255(9) 0.0261(9) 0.0252(9) -0.0050(7) -0.0071(7) 0.0016(7)
C9 0.0298(11) 0.0269(10) 0.0318(10) -0.0070(8) -0.0141(8) 0.0065(8)

loop_
_atom_type_symbol
_atom_type_description
_atom_type_scat_dispersion_real
_atom_type_scat_dispersion_imag
_atom_type_scat_source
C C 0.0181 0.0091 'International Tables Vol C Tables 4.2.6.8 and 6.1.1.4'
H H 0.0000 0.0000 'International Tables Vol C Tables 4.2.6.8 and 6.1.1.4'
N N 0.0311 0.0180 'International Tables Vol C Tables 4.2.6.8 and 6.1.1.4'
O O 0.0492 0.0322 'International Tables Vol C Tables 4.2.6.8 and 6.1.1.4'

loop_
_geom_angle_atom_site_label_1
_geom_angle_atom_site_label_2
_geom_angle_atom_site_label_3
_geom_angle
C6 N1 C1 123.24(17)
C6 N1 C5 122.91(17)
C1 N1 C5 113.60(16)
C6 N2 N3 108.06(14)
C6 N2 H2 126.0
N3 N2 H2 126.0
C8 N3 N2 109.28(15)
C8 N3 H3 125.4
N2 N3 H3 125.4
N1 C1 C2 109.99(17)
N1 C1 H1A 109.7
C2 C1 H1A 109.7
N1 C1 H1B 109.7
C2 C1 H1B 109.7
H1A C1 H1B 108.2
C1 C2 C3 111.40(19)
C1 C2 H2A 109.3
C3 C2 H2A 109.3
C1 C2 H2B 109.3
C3 C2 H2B 109.3
H2A C2 H2B 108.0
C4 C3 C2 110.68(18)
C4 C3 H3A 109.5
C2 C3 H3A 109.5
C4 C3 H3B 109.5
C2 C3 H3B 109.5
H3A C3 H3B 108.1
C5 C4 C3 109.84(19)
C5 C4 H4A 109.7
C3 C4 H4A 109.7
C5 C4 H4B 109.7
C3 C4 H4B 109.7
H4A C4 H4B 108.2
N1 C5 C4 110.09(17)
N1 C5 H5A 109.6
C4 C5 H5A 109.6
N1 C5 H5B 109.6
C4 C5 H5B 109.6
H5A C5 H5B 108.2
N1 C6 N2 120.17(17)
N1 C6 C7 132.01(18)
N2 C6 C7 107.82(16)
C9 C7 C6 131.41(17)
C9 C7 C8 121.20(17)
C6 C7 C8 107.35(16)
O1 C8 N3 124.15(18)
O1 C8 C7 129.26(18)
N3 C8 C7 106.58(16)
N4 C9 C7 176.5(2)

loop_
_geom_bond_atom_site_label_1
_geom_bond_atom_site_label_2
_geom_bond_distance
O1 C8 1.246(2)
N1 C6 1.329(3)
N1 C1 1.467(3)
N1 C5 1.471(3)
N2 C6 1.376(2)
N2 N3 1.408(2)
N2 H2 0.8600
N3 C8 1.362(3)
N3 H3 0.8600
N4 C9 1.148(3)
C1 C2 1.520(3)
C1 H1A 0.9700
C1 H1B 0.9700
C2 C3 1.521(3)
C2 H2A 0.9700
C2 H2B 0.9700
C3 C4 1.520(3)
C3 H3A 0.9700
C3 H3B 0.9700
C4 C5 1.517(3)
C4 H4A 0.9700
C4 H4B 0.9700
C5 H5A 0.9700
C5 H5B 0.9700
C6 C7 1.407(3)
C7 C9 1.406(3)
C7 C8 1.442(3)

loop_
_geom_hbond_atom_site_label_D
_geom_hbond_atom_site_label_H
_geom_hbond_atom_site_label_A
_geom_hbond_site_symmetry_A
_geom_hbond_distance_DH
_geom_hbond_distance_HA
_geom_hbond_distance_DA
_geom_hbond_angle_DHA
_geom_hbond_publ_flag
N2 H2 N4 1_455 0.86 2.32 2.875(3) 123 yes
N3 H3 O1 2_756 0.86 2.07 2.772(2) 138 yes
C4 H4A O1 1_465 0.97 2.54 3.258(3) 131 yes

loop_
_cod_related_entry_id
_cod_related_entry_database
_cod_related_entry_code
1 ChemSpider 30657220
